data_2012045
loop_
_publ_author_name
'Linden, Anthony'
'Gebert, Andreas'
'Heimgartner, Heinz'

_publ_section_title
;
 Dispiro[fluorene-9,5'-[1,2,3,4]tetrathiane-6',9''-fluorene]
;
_journal_issue 6
_journal_name_full 'Acta Crystallographica Section C'
_journal_page_first 764
_journal_page_last 766
_journal_paper_doi 10.1107/S0108270101005248
_journal_volume 57
_journal_year 2001
_chemical_formula_iupac 'C26 H16 S4'
_chemical_formula_moiety 'C26 H16 S4'
_chemical_formula_sum 'C26 H16 S4'
_chemical_formula_weight 456.65
_chemical_melting_point 447(2)
_chemical_name_systematic
;
Dispiro[fluorene-9,5'-[1,2,3,4]tetrathiane-6',9''-fluorene]
;
_space_group_IT_number 60
_symmetry_cell_setting orthorhombic
_symmetry_space_group_name_Hall '-P 2n 2ab'
_symmetry_space_group_name_H-M 'P b c n'
_cell_angle_alpha 90.00
_cell_angle_beta 90.00
_cell_angle_gamma 90.00
_cell_formula_units_Z 8
_cell_length_a 13.510(3)
_cell_length_b 18.014(7)
_cell_length_c 16.795(5)
_cell_measurement_reflns_used 22
_cell_measurement_temperature 173.0(10)
_cell_measurement_theta_max 20.0
_cell_measurement_theta_min 15.0
_cell_volume 4087(2)
_computing_cell_refinement 'MSC/AFC Diffractometer Control Software'
_computing_data_collection
;
MSC/AFC Diffractometer Control Software (Molecular
Structure Corporation, 1991)
;
_computing_data_reduction 'TEXSAN (Molecular Structure Corporation, 1999)'
_computing_molecular_graphics 'ORTEPII (Johnson, 1976)'
_computing_publication_material SHELXL97
_computing_structure_refinement 'SHELXL97 (Sheldrick, 1997)'
_computing_structure_solution 'SHELXS86 (Sheldrick, 1990)'
_diffrn_ambient_temperature 173.0(10)
_diffrn_measured_fraction_theta_full .997
_diffrn_measured_fraction_theta_max .997
_diffrn_measurement_device_type 'Rigaku AFC-5R'
_diffrn_measurement_method \w--2\q
_diffrn_radiation_monochromator graphite
_diffrn_radiation_source 'Rigaku rotating anode generator'
_diffrn_radiation_type MoK\a
_diffrn_radiation_wavelength .71069
_diffrn_reflns_av_R_equivalents .0380
_diffrn_reflns_av_sigmaI/netI .0683
_diffrn_reflns_limit_h_max 17
_diffrn_reflns_limit_h_min -1
_diffrn_reflns_limit_k_max 23
_diffrn_reflns_limit_k_min -1
_diffrn_reflns_limit_l_max 0
_diffrn_reflns_limit_l_min -21
_diffrn_reflns_number 5956
_diffrn_reflns_theta_full 27.5
_diffrn_reflns_theta_max 27.5
_diffrn_reflns_theta_min 2.5
_diffrn_standards_decay_% 0
_diffrn_standards_interval_count 150
_diffrn_standards_number 3
_exptl_absorpt_coefficient_mu .477
_exptl_absorpt_correction_T_max .888
_exptl_absorpt_correction_T_min .833
_exptl_absorpt_correction_type '\y scan'
_exptl_absorpt_process_details '(North et al., 1968)'
_exptl_crystal_colour colourless
_exptl_crystal_density_diffrn 1.484
_exptl_crystal_density_method 'not measured'
_exptl_crystal_description prism
_exptl_crystal_F_000 1888
_exptl_crystal_size_max .45
_exptl_crystal_size_mid .25
_exptl_crystal_size_min .25
_refine_diff_density_max .341
_refine_diff_density_min -.375
_refine_ls_extinction_method none
_refine_ls_goodness_of_fit_ref 1.015
_refine_ls_hydrogen_treatment constr
_refine_ls_matrix_type full
_refine_ls_number_parameters 271
_refine_ls_number_reflns 4685
_refine_ls_number_restraints 0
_refine_ls_restrained_S_all 1.015
_refine_ls_R_factor_all .0931
_refine_ls_R_factor_gt .0422
_refine_ls_shift/su_max .001
_refine_ls_shift/su_mean .000
_refine_ls_structure_factor_coef Fsqd
_refine_ls_weighting_details 'w = 1/[\s^2^(Fo^2^)+(0.0489P)^2^+1.1375P] where P = (Fo^2^+2Fc^2^)/3'
_refine_ls_weighting_scheme calc
_refine_ls_wR_factor_ref .1162
_reflns_number_gt 3074
_reflns_number_total 4685
_reflns_threshold_expression I>2\s(I)
_cod_data_source_file na1515.cif
_cod_data_source_block IV
_cod_depositor_comments
;
The following automatic conversions were performed:

'_chemical_melting_point' value '445-449' was changed to '447(2)' -
the average value was taken and precision was estimated.

Automatic conversion script
Id: cif_fix_values 1646 2011-03-28 12:23:43Z adriana 

The following automatic conversions were performed:

'_chemical_melting_point' value '445-449' was changed to '447(2)' -
the average value was taken and precision was estimated.

Automatic conversion script
Id: cif_fix_values 1715 2011-07-08 13:25:40Z adriana 
;
_cod_database_code 2012045
_cod_database_fobs_code 2012045

loop_
_symmetry_equiv_pos_as_xyz
'x, y, z'
'-x+1/2, -y+1/2, z+1/2'
'x+1/2, -y+1/2, -z'
'-x, y, -z+1/2'
'-x, -y, -z'
'x-1/2, y-1/2, -z-1/2'
'-x-1/2, y-1/2, z'
'x, -y, z-1/2'

loop_
_atom_site_label
_atom_site_fract_x
_atom_site_fract_y
_atom_site_fract_z
_atom_site_U_iso_or_equiv
_atom_site_adp_type
_atom_site_calc_flag
_atom_site_refinement_flags
_atom_site_occupancy
_atom_site_disorder_assembly
_atom_site_disorder_group
_atom_site_type_symbol
S1 .45038(5) .22763(4) .16179(4) .02654(16) Uani d . 1 . . S
S2 .58051(5) .19057(4) .11268(5) .03191(18) Uani d . 1 . . S
S3 .54643(6) .08019(4) .09676(5) .03523(19) Uani d . 1 . . S
S4 .44196(5) .08806(4) .00826(4) .02887(17) Uani d . 1 . . S
C1 .35781(19) .22011(14) .07999(15) .0216(5) Uani d . 1 . . C
C2 .38287(19) .27263(13) .01127(15) .0219(5) Uani d . 1 . . C
C3 .4582(2) .26935(15) -.04558(16) .0261(6) Uani d . 1 . . C
H3 .5057 .2305 -.0447 .031 Uiso calc R 1 . . H
C4 .4620(2) .32473(15) -.10374(16) .0281(6) Uani d . 1 . . C
H4 .5123 .3228 -.1432 .034 Uiso calc R 1 . . H
C5 .3944(2) .38211(16) -.10520(17) .0312(7) Uani d . 1 . . C
H5 .3980 .4186 -.1460 .037 Uiso calc R 1 . . H
C6 .3209(2) .38693(16) -.04746(17) .0297(6) Uani d . 1 . . C
H6 .2751 .4270 -.0477 .036 Uiso calc R 1 . . H
C7 .31573(19) .33224(14) .01043(15) .0234(6) Uani d . 1 . . C
C8 .24615(19) .32419(14) .07710(16) .0234(6) Uani d . 1 . . C
C9 .1712(2) .37109(16) .10286(17) .0294(6) Uani d . 1 . . C
H9 .1566 .4155 .0748 .035 Uiso calc R 1 . . H
C10 .1180(2) .35174(17) .17053(19) .0346(7) Uani d . 1 . . C
H10 .0664 .3833 .1888 .042 Uiso calc R 1 . . H
C11 .1392(2) .28701(17) .21175(17) .0304(6) Uani d . 1 . . C
H11 .1016 .2745 .2576 .037 Uiso calc R 1 . . H
C12 .2152(2) .23992(16) .18673(16) .0274(6) Uani d . 1 . . C
H12 .2306 .1962 .2159 .033 Uiso calc R 1 . . H
C13 .26800(19) .25820(14) .11819(15) .0228(6) Uani d . 1 . . C
C14 .33529(19) .13749(14) .05493(15) .0227(6) Uani d . 1 . . C
C15 .2580(2) .13413(14) -.01225(15) .0223(5) Uani d . 1 . . C
C16 .2620(2) .16104(15) -.08977(16) .0261(6) Uani d . 1 . . C
H16 .3189 .1867 -.1084 .031 Uiso calc R 1 . . H
C17 .1810(2) .14963(15) -.13972(16) .0279(6) Uani d . 1 . . C
H17 .1830 .1676 -.1929 .033 Uiso calc R 1 . . H
C18 .0974(2) .11237(15) -.11294(16) .0261(6) Uani d . 1 . . C
H18 .0420 .1065 -.1473 .031 Uiso calc R 1 . . H
C19 .0943(2) .08366(15) -.03624(17) .0262(6) Uani d . 1 . . C
H19 .0375 .0575 -.0181 .031 Uiso calc R 1 . . H
C20 .17496(19) .09358(14) .01342(15) .0220(5) Uani d . 1 . . C
C21 .1943(2) .06540(14) .09381(16) .0247(6) Uani d . 1 . . C
C22 .1356(2) .01978(15) .14153(17) .0303(6) Uani d . 1 . . C
H22 .0721 .0040 .1240 .036 Uiso calc R 1 . . H
C23 .1720(2) -.00205(16) .21490(19) .0349(7) Uani d . 1 . . C
H23 .1329 -.0330 .2482 .042 Uiso calc R 1 . . H
C24 .2651(2) .02085(16) .24053(17) .0331(7) Uani d . 1 . . C
H24 .2892 .0048 .2908 .040 Uiso calc R 1 . . H
C25 .3236(2) .06696(16) .19341(16) .0299(6) Uani d . 1 . . C
H25 .3866 .0832 .2115 .036 Uiso calc R 1 . . H
C26 .2878(2) .08888(14) .11929(16) .0249(6) Uani d . 1 . . C

loop_
_atom_site_aniso_label
_atom_site_aniso_U_11
_atom_site_aniso_U_22
_atom_site_aniso_U_33
_atom_site_aniso_U_12
_atom_site_aniso_U_13
_atom_site_aniso_U_23
S1 .0229(3) .0318(4) .0249(3) -.0022(3) -.0027(3) -.0034(3)
S2 .0232(4) .0359(4) .0366(4) -.0015(3) -.0022(3) -.0053(3)
S3 .0297(4) .0322(4) .0438(5) .0048(3) -.0071(3) -.0019(3)
S4 .0257(3) .0277(3) .0332(4) .0012(3) .0002(3) -.0063(3)
C1 .0206(13) .0235(13) .0208(12) -.0026(11) -.0014(11) -.0012(11)
C2 .0222(13) .0221(13) .0215(13) -.0040(10) .0002(11) -.0035(11)
C3 .0250(14) .0260(14) .0272(14) -.0041(12) .0031(11) -.0039(12)
C4 .0266(14) .0329(15) .0248(14) -.0080(12) .0039(12) -.0043(12)
C5 .0301(15) .0335(15) .0299(15) -.0083(12) -.0030(12) .0096(13)
C6 .0251(14) .0295(14) .0346(16) -.0015(12) -.0033(12) .0035(12)
C7 .0204(13) .0246(13) .0251(14) -.0055(11) -.0002(11) -.0019(11)
C8 .0189(12) .0272(14) .0239(13) -.0035(11) -.0011(11) -.0060(11)
C9 .0276(14) .0281(14) .0324(16) -.0003(12) -.0030(12) -.0033(12)
C10 .0238(14) .0406(17) .0394(17) -.0001(13) .0027(13) -.0128(14)
C11 .0242(14) .0420(16) .0251(14) -.0070(12) .0030(12) -.0081(13)
C12 .0265(14) .0317(15) .0242(14) -.0051(12) .0000(11) -.0029(12)
C13 .0207(13) .0264(13) .0214(13) -.0045(11) -.0020(11) -.0051(11)
C14 .0221(13) .0241(13) .0218(13) -.0015(11) .0007(11) -.0011(11)
C15 .0245(13) .0210(12) .0214(13) -.0011(11) -.0016(11) -.0041(10)
C16 .0268(14) .0269(14) .0247(13) -.0058(12) .0037(12) -.0027(11)
C17 .0351(15) .0266(14) .0220(14) -.0050(12) .0029(12) -.0003(11)
C18 .0279(14) .0259(13) .0245(13) -.0008(11) -.0059(12) -.0052(12)
C19 .0245(13) .0266(14) .0276(14) -.0014(11) .0024(11) -.0040(12)
C20 .0251(13) .0194(12) .0216(13) -.0009(11) .0023(11) -.0016(10)
C21 .0272(14) .0228(13) .0242(14) -.0008(11) .0011(12) -.0013(11)
C22 .0286(15) .0274(14) .0349(16) -.0051(12) .0025(13) .0005(12)
C23 .0403(17) .0291(15) .0352(16) -.0028(13) .0075(14) .0086(13)
C24 .0429(17) .0325(15) .0239(14) .0025(14) -.0010(13) .0052(12)
C25 .0319(15) .0305(15) .0274(15) -.0024(12) -.0033(13) .0015(12)
C26 .0282(14) .0219(13) .0246(14) -.0012(11) .0013(11) .0008(11)

loop_
_atom_type_symbol
_atom_type_description
_atom_type_scat_dispersion_real
_atom_type_scat_dispersion_imag
_atom_type_scat_source
C C .0033 .0016
; International Tables for Crystallography (1992).
Vol. C, Tables 4.2.6.8 and 6.1.1.4
;
H H .0000 .0000
; International Tables for Crystallography (1992).
Vol. C, Tables 4.2.6.8 and 6.1.1.4
;
S S .1246 .1234
; International Tables for Crystallography (1992).
Vol. C, Tables 4.2.6.8 and 6.1.1.4
;

loop_
_geom_angle_atom_site_label_1
_geom_angle_atom_site_label_2
_geom_angle_atom_site_label_3
_geom_angle
_geom_angle_publ_flag
C1 S1 S2 104.77(9) yes
S1 S2 S3 100.06(4) yes
S2 S3 S4 100.43(4) yes
S3 S4 C14 105.04(9) yes
C2 C1 C13 102.3(2) ?
C2 C1 C14 115.2(2) ?
C13 C1 C14 112.4(2) ?
C2 C1 S1 111.26(17) ?
C13 C1 S1 100.95(17) ?
S1 C1 C14 113.28(17) yes
C3 C2 C7 119.7(2) ?
C3 C2 C1 130.6(2) ?
C7 C2 C1 109.7(2) ?
C4 C3 C2 118.3(3) ?
C4 C3 H3 120.8 ?
C2 C3 H3 120.8 ?
C5 C4 C3 121.5(3) ?
C5 C4 H4 119.2 ?
C3 C4 H4 119.2 ?
C4 C5 C6 120.5(3) ?
C4 C5 H5 119.8 ?
C6 C5 H5 119.8 ?
C7 C6 C5 118.7(3) ?
C7 C6 H6 120.6 ?
C5 C6 H6 120.6 ?
C6 C7 C2 121.2(2) ?
C6 C7 C8 129.6(3) ?
C2 C7 C8 109.3(2) ?
C9 C8 C13 121.0(3) ?
C9 C8 C7 130.1(3) ?
C13 C8 C7 108.9(2) ?
C8 C9 C10 118.7(3) ?
C8 C9 H9 120.7 ?
C10 C9 H9 120.7 ?
C11 C10 C9 120.8(3) ?
C11 C10 H10 119.6 ?
C9 C10 H10 119.6 ?
C10 C11 C12 120.9(3) ?
C10 C11 H11 119.6 ?
C12 C11 H11 119.6 ?
C13 C12 C11 118.8(3) ?
C13 C12 H12 120.6 ?
C11 C12 H12 120.6 ?
C12 C13 C8 119.8(2) ?
C12 C13 C1 130.1(2) ?
C8 C13 C1 109.8(2) ?
C26 C14 C15 102.2(2) ?
C26 C14 C1 115.6(2) ?
C15 C14 C1 111.3(2) ?
C26 C14 S4 110.30(18) ?
C15 C14 S4 101.37(17) ?
S4 C14 C1 114.43(18) yes
C16 C15 C20 120.0(2) ?
C16 C15 C14 130.3(2) ?
C20 C15 C14 109.7(2) ?
C15 C16 C17 118.8(2) ?
C15 C16 H16 120.6 ?
C17 C16 H16 120.6 ?
C18 C17 C16 121.0(3) ?
C18 C17 H17 119.5 ?
C16 C17 H17 119.5 ?
C17 C18 C19 120.3(3) ?
C17 C18 H18 119.8 ?
C19 C18 H18 119.8 ?
C20 C19 C18 119.2(3) ?
C20 C19 H19 120.4 ?
C18 C19 H19 120.4 ?
C19 C20 C15 120.7(2) ?
C19 C20 C21 130.6(2) ?
C15 C20 C21 108.7(2) ?
C22 C21 C26 121.0(3) ?
C22 C21 C20 129.2(3) ?
C26 C21 C20 109.7(2) ?
C23 C22 C21 118.5(3) ?
C23 C22 H22 120.7 ?
C21 C22 H22 120.7 ?
C22 C23 C24 120.8(3) ?
C22 C23 H23 119.6 ?
C24 C23 H23 119.6 ?
C25 C24 C23 120.9(3) ?
C25 C24 H24 119.6 ?
C23 C24 H24 119.6 ?
C26 C25 C24 118.7(3) ?
C26 C25 H25 120.6 ?
C24 C25 H25 120.6 ?
C25 C26 C21 120.1(3) ?
C25 C26 C14 130.4(3) ?
C21 C26 C14 109.6(2) ?

loop_
_geom_bond_atom_site_label_1
_geom_bond_atom_site_label_2
_geom_bond_site_symmetry_2
_geom_bond_distance
_geom_bond_publ_flag
S1 C1 . 1.863(3) yes
S1 S2 . 2.0534(11) yes
S2 S3 . 2.0585(13) yes
S3 S4 . 2.0546(11) yes
S4 C14 . 1.867(3) yes
C1 C2 . 1.530(3) yes
C1 C13 . 1.534(4) yes
C1 C14 . 1.576(3) yes
C2 C3 . 1.397(4) ?
C2 C7 . 1.406(4) ?
C3 C4 . 1.397(4) ?
C3 H3 . .95 ?
C4 C5 . 1.380(4) ?
C4 H4 . .95 ?
C5 C6 . 1.390(4) ?
C5 H5 . .95 ?
C6 C7 . 1.386(4) ?
C6 H6 . .95 ?
C7 C8 . 1.469(4) ?
C8 C9 . 1.388(4) ?
C8 C13 . 1.406(4) ?
C9 C10 . 1.389(4) ?
C9 H9 . .95 ?
C10 C11 . 1.386(4) ?
C10 H10 . .95 ?
C11 C12 . 1.396(4) ?
C11 H11 . .95 ?
C12 C13 . 1.394(4) ?
C12 H12 . .95 ?
C14 C15 . 1.538(4) yes
C14 C26 . 1.532(4) yes
C15 C16 . 1.390(4) ?
C15 C20 . 1.407(4) ?
C16 C17 . 1.395(4) ?
C16 H16 . .95 ?
C17 C18 . 1.389(4) ?
C17 H17 . .95 ?
C18 C19 . 1.389(4) ?
C18 H18 . .95 ?
C19 C20 . 1.384(4) ?
C19 H19 . .95 ?
C20 C21 . 1.466(4) ?
C21 C22 . 1.395(4) ?
C21 C26 . 1.400(4) ?
C22 C23 . 1.384(4) ?
C22 H22 . .95 ?
C23 C24 . 1.393(4) ?
C23 H23 . .95 ?
C24 C25 . 1.393(4) ?
C24 H24 . .95 ?
C25 C26 . 1.392(4) ?
C25 H25 . .95 ?

loop_
_geom_hbond_atom_site_label_D
_geom_hbond_atom_site_label_H
_geom_hbond_atom_site_label_A
_geom_hbond_distance_DH
_geom_hbond_distance_HA
_geom_hbond_distance_DA
_geom_hbond_angle_DHA
_geom_hbond_publ_flag
C3 H3 S2 .95 2.92 3.436(3) 115 yes
C3 H3 S4 .95 2.85 3.396(3) 118 yes
C25 H25 S1 .95 2.87 3.405(3) 117 yes
C25 H25 S3 .95 2.89 3.429(3) 117 yes

loop_
_geom_torsion_atom_site_label_1
_geom_torsion_atom_site_label_2
_geom_torsion_atom_site_label_3
_geom_torsion_atom_site_label_4
_geom_torsion
C1 S1 S2 S3 -67.73(9)
S1 S2 S3 S4 68.71(5)
S2 S3 S4 C14 -65.78(10)
S2 S1 C1 C2 -64.79(18)
S2 S1 C1 C13 -172.79(14)
S2 S1 C1 C14 66.81(18)
C13 C1 C2 C3 179.1(3)
C14 C1 C2 C3 -58.6(4)
S1 C1 C2 C3 72.0(3)
C13 C1 C2 C7 -.3(3)
C14 C1 C2 C7 121.9(2)
S1 C1 C2 C7 -107.4(2)
C7 C2 C3 C4 -2.3(4)
C1 C2 C3 C4 178.2(2)
C2 C3 C4 C5 .8(4)
C3 C4 C5 C6 1.0(4)
C4 C5 C6 C7 -1.4(4)
C5 C6 C7 C2 -.2(4)
C5 C6 C7 C8 -179.8(3)
C3 C2 C7 C6 2.0(4)
C1 C2 C7 C6 -178.4(2)
C3 C2 C7 C8 -178.3(2)
C1 C2 C7 C8 1.3(3)
C6 C7 C8 C9 -4.4(5)
C2 C7 C8 C9 175.9(3)
C6 C7 C8 C13 177.9(3)
C2 C7 C8 C13 -1.8(3)
C13 C8 C9 C10 .2(4)
C7 C8 C9 C10 -177.3(3)
C8 C9 C10 C11 .1(4)
C9 C10 C11 C12 .6(4)
C10 C11 C12 C13 -1.6(4)
C11 C12 C13 C8 1.9(4)
C11 C12 C13 C1 175.9(3)
C9 C8 C13 C12 -1.2(4)
C7 C8 C13 C12 176.7(2)
C9 C8 C13 C1 -176.4(2)
C7 C8 C13 C1 1.6(3)
C2 C1 C13 C12 -175.3(3)
C14 C1 C13 C12 60.6(3)
S1 C1 C13 C12 -60.4(3)
C2 C1 C13 C8 -.8(3)
C14 C1 C13 C8 -124.9(2)
S1 C1 C13 C8 114.1(2)
C2 C1 C14 C26 -166.7(2)
C13 C1 C14 C26 -50.1(3)
S1 C1 C14 C26 63.6(3)
C2 C1 C14 C15 -50.8(3)
C13 C1 C14 C15 65.9(3)
S1 C1 C14 C15 179.59(17)
C2 C1 C14 S4 63.5(3)
C13 C1 C14 S4 -179.86(17)
S1 C1 C14 S4 -66.2(2)
S3 S4 C14 C26 -67.12(19)
S3 S4 C14 C15 -174.80(14)
S3 S4 C14 C1 65.27(18)
C26 C14 C15 C16 -173.0(3)
C1 C14 C15 C16 63.0(3)
S4 C14 C15 C16 -59.1(3)
C26 C14 C15 C20 3.9(3)
C1 C14 C15 C20 -120.1(2)
S4 C14 C15 C20 117.80(19)
C20 C15 C16 C17 2.6(4)
C14 C15 C16 C17 179.2(3)
C15 C16 C17 C18 .2(4)
C16 C17 C18 C19 -2.0(4)
C17 C18 C19 C20 .9(4)
C18 C19 C20 C15 1.9(4)
C18 C19 C20 C21 -175.3(3)
C16 C15 C20 C19 -3.7(4)
C14 C15 C20 C19 179.0(2)
C16 C15 C20 C21 174.1(2)
C14 C15 C20 C21 -3.1(3)
C19 C20 C21 C22 .8(5)
C15 C20 C21 C22 -176.7(3)
C19 C20 C21 C26 178.5(3)
C15 C20 C21 C26 1.0(3)
C26 C21 C22 C23 -.1(4)
C20 C21 C22 C23 177.4(3)
C21 C22 C23 C24 -.1(4)
C22 C23 C24 C25 .7(4)
C23 C24 C25 C26 -1.1(4)
C24 C25 C26 C21 .8(4)
C24 C25 C26 C14 -178.9(3)
C22 C21 C26 C25 -.2(4)
C20 C21 C26 C25 -178.2(2)
C22 C21 C26 C14 179.5(2)
C20 C21 C26 C14 1.6(3)
C15 C14 C26 C25 176.5(3)
C1 C14 C26 C25 -62.5(4)
S4 C14 C26 C25 69.3(3)
C15 C14 C26 C21 -3.3(3)
C1 C14 C26 C21 117.8(2)
S4 C14 C26 C21 -110.4(2)

loop_
_cod_related_entry_id
_cod_related_entry_database
_cod_related_entry_code
1 ChemSpider 21107353
